data_4085053
loop_
_publ_author_name
'Vivancos, \'Angela'
'Hern\'andez, Yohar A.'
'Paneque, Margarita'
'Poveda, Manuel L.'
'Salazar, Ver\'onica'
'\'Alvarez, Eleuterio'

_publ_section_title
;
 Formation of \b-Metallanaphthalenes by the Coupling of a
 Benzo-Iridacyclopentadiene with Olefins
;
_journal_issue 1
_journal_name_full Organometallics
_journal_page_first 177
_journal_paper_doi 10.1021/om5010435
_journal_volume 34
_journal_year 2015
_chemical_formula_moiety 'C31 H40 B Ir N6 O5'
_chemical_formula_sum 'C31 H40 B Ir N6 O5'
_chemical_formula_weight 779.70
_chemical_name_systematic
; 
 ? 
;
_space_group_IT_number 2
_symmetry_cell_setting triclinic
_symmetry_space_group_name_Hall '-P 1'
_symmetry_space_group_name_H-M 'P -1'
_atom_sites_solution_hydrogens geom
_atom_sites_solution_primary direct
_atom_sites_solution_secondary difmap
_audit_creation_method SHELXL-97
_cell_angle_alpha 101.592(2)
_cell_angle_beta 99.841(2)
_cell_angle_gamma 115.4170(10)
_cell_formula_units_Z 2
_cell_length_a 10.8057(4)
_cell_length_b 12.4169(5)
_cell_length_c 14.0635(9)
_cell_measurement_reflns_used 6682
_cell_measurement_temperature 213(2)
_cell_measurement_theta_max 28.87
_cell_measurement_theta_min 2.58
_cell_volume 1597.47(14)
_computing_cell_refinement 'APEX2 Software Suite (Bruker, 2007)'
_computing_data_collection 'APEX2 Software Suite (Bruker, 2007)'
_computing_data_reduction 'APEX2 Software Suite (Bruker, 2007)'
_computing_molecular_graphics 'SHELXTL (Sheldrick, 2008)'
_computing_publication_material 'SHELXTL and publCIF (Westrip, 2010)'
_computing_structure_refinement 'SHELXL97 (Sheldrick, 2008)'
_computing_structure_solution 'SIR2002 (Burla et al., 2003)'
_diffrn_ambient_temperature 213(2)
_diffrn_detector_area_resol_mean 8.26
_diffrn_measured_fraction_theta_full 0.992
_diffrn_measured_fraction_theta_max 0.992
_diffrn_measurement_device_type
;
 Bruker-Nonius X8kappa APEX II CCD area detector
;
_diffrn_measurement_method 'phi and omega scans with narrow frames'
_diffrn_radiation_monochromator graphite
_diffrn_radiation_source 'fine-focus sealed tube'
_diffrn_radiation_type MoK\a
_diffrn_radiation_wavelength 0.71073
_diffrn_reflns_av_R_equivalents 0.0278
_diffrn_reflns_av_sigmaI/netI 0.0264
_diffrn_reflns_limit_h_max 12
_diffrn_reflns_limit_h_min -12
_diffrn_reflns_limit_k_max 14
_diffrn_reflns_limit_k_min -14
_diffrn_reflns_limit_l_max 15
_diffrn_reflns_limit_l_min -16
_diffrn_reflns_number 19887
_diffrn_reflns_theta_full 25.24
_diffrn_reflns_theta_max 25.24
_diffrn_reflns_theta_min 3.02
_diffrn_standards_decay_% 0
_exptl_absorpt_coefficient_mu 4.228
_exptl_absorpt_correction_T_max 0.6772
_exptl_absorpt_correction_T_min 0.4852
_exptl_absorpt_correction_type multi-scan
_exptl_absorpt_process_details
;
program SADABS, Bruker (2001).
;
_exptl_crystal_colour yellow
_exptl_crystal_density_diffrn 1.621
_exptl_crystal_density_method 'not measured'
_exptl_crystal_description block
_exptl_crystal_F_000 780
_exptl_crystal_size_max 0.20
_exptl_crystal_size_mid 0.15
_exptl_crystal_size_min 0.10
_refine_diff_density_max 0.330
_refine_diff_density_min -0.231
_refine_diff_density_rms 0.046
_refine_ls_extinction_method none
_refine_ls_goodness_of_fit_ref 1.020
_refine_ls_hydrogen_treatment constr
_refine_ls_matrix_type full
_refine_ls_number_parameters 406
_refine_ls_number_reflns 5724
_refine_ls_number_restraints 0
_refine_ls_restrained_S_all 1.020
_refine_ls_R_factor_all 0.0171
_refine_ls_R_factor_gt 0.0149
_refine_ls_shift/su_max 0.001
_refine_ls_shift/su_mean 0.000
_refine_ls_structure_factor_coef Fsqd
_refine_ls_weighting_details 'calc w=1/[\s^2^(Fo^2^)+(0.0167P)^2^+0.0000P] where P=(Fo^2^+2Fc^2^)/3'
_refine_ls_weighting_scheme calc
_refine_ls_wR_factor_gt 0.0336
_refine_ls_wR_factor_ref 0.0338
_reflns_number_gt 3669
_reflns_number_total 5724
_reflns_threshold_expression >2sigma(I)
_cod_data_source_file om5010435_si_002.cif
_cod_data_source_block benzo-6
_cod_depositor_comments
;
The following automatic conversions were performed:

'_symmetry_cell_setting' value 'Triclinic' changed to 'triclinic'
according to
/home/saulius/struct/COD-crude-data--automatic-downloads/rss-feeds/ACS/lib/dictionaries/cif_core.dic
dictionary named 'cif_core.dic' version 2.4.2 from 2011-04-26.

Automatic conversion script
Id: cif_fix_values 2935 2014-11-11 08:27:57Z andrius 

 Adding full bibliography for 4085045--4085053.cif.
;
_cod_original_cell_volume 1597.47(13)
_cod_database_code 4085053

loop_
_symmetry_equiv_pos_as_xyz
'x, y, z'
'-x, -y, -z'

loop_
_atom_site_label
_atom_site_type_symbol
_atom_site_fract_x
_atom_site_fract_y
_atom_site_fract_z
_atom_site_U_iso_or_equiv
_atom_site_adp_type
_atom_site_occupancy
_atom_site_symmetry_multiplicity
_atom_site_calc_flag
_atom_site_refinement_flags
Ir1 Ir -0.008390(11) 0.266656(10) 0.230964(8) 0.02363(4) Uani 1 1 d .
O1 O -0.1511(2) 0.4124(2) 0.25026(16) 0.0348(5) Uani 1 1 d .
O2 O 0.2622(2) 0.39456(19) 0.50161(16) 0.0366(5) Uani 1 1 d .
O3 O 0.2769(2) 0.2634(2) 0.37583(17) 0.0396(5) Uani 1 1 d .
O4 O -0.0159(3) 0.2123(2) 0.59575(18) 0.0498(6) Uani 1 1 d .
O5 O 0.1146(2) 0.1427(2) 0.52181(17) 0.0389(5) Uani 1 1 d .
N1 N 0.1134(3) 0.1865(2) 0.16291(19) 0.0298(6) Uani 1 1 d .
N2 N 0.1807(3) 0.2441(2) 0.09971(19) 0.0303(6) Uani 1 1 d .
N3 N -0.0758(2) 0.2793(2) 0.08424(18) 0.0290(5) Uani 1 1 d .
N4 N 0.0257(3) 0.3311(2) 0.03691(18) 0.0293(5) Uani 1 1 d .
N5 N 0.1722(2) 0.4485(2) 0.26011(18) 0.0272(5) Uani 1 1 d .
N6 N 0.2441(3) 0.4670(2) 0.18745(19) 0.0301(5) Uani 1 1 d .
C1 C 0.1359(3) 0.0875(3) 0.1596(2) 0.0355(7) Uani 1 1 d .
C2 C 0.2159(3) 0.0826(3) 0.0930(3) 0.0379(8) Uani 1 1 d .
H2 H 0.2459 0.0224 0.0765 0.046 Uiso 1 1 calc R
C3 C 0.2430(3) 0.1814(3) 0.0560(2) 0.0354(8) Uani 1 1 d .
C4 C 0.0851(4) -0.0003(3) 0.2197(3) 0.0434(8) Uani 1 1 d .
H4A H 0.0655 0.0397 0.2776 0.065 Uiso 1 1 calc R
H4B H 0.1585 -0.0221 0.2432 0.065 Uiso 1 1 calc R
H4C H -0.0016 -0.0757 0.1775 0.065 Uiso 1 1 calc R
C5 C 0.3236(4) 0.2217(3) -0.0166(3) 0.0452(8) Uani 1 1 d .
H5A H 0.2617 0.2242 -0.0739 0.068 Uiso 1 1 calc R
H5B H 0.3567 0.1628 -0.0403 0.068 Uiso 1 1 calc R
H5C H 0.4052 0.3044 0.0167 0.068 Uiso 1 1 calc R
C6 C -0.2032(3) 0.2469(3) 0.0203(2) 0.0321(7) Uani 1 1 d .
C7 C -0.1822(4) 0.2770(3) -0.0670(2) 0.0381(8) Uani 1 1 d .
H7 H -0.2535 0.2634 -0.1237 0.046 Uiso 1 1 calc R
C8 C -0.0378(4) 0.3304(3) -0.0555(2) 0.0366(7) Uani 1 1 d .
C9 C -0.3409(3) 0.1899(3) 0.0452(3) 0.0437(8) Uani 1 1 d .
H9A H -0.3953 0.1016 0.0067 0.066 Uiso 1 1 calc R
H9B H -0.3956 0.2316 0.0279 0.066 Uiso 1 1 calc R
H9C H -0.3217 0.1993 0.1171 0.066 Uiso 1 1 calc R
C10 C 0.0417(4) 0.3806(4) -0.1259(3) 0.0538(10) Uani 1 1 d .
H10A H 0.1171 0.4659 -0.0908 0.081 Uiso 1 1 calc R
H10B H -0.0233 0.3798 -0.1832 0.081 Uiso 1 1 calc R
H10C H 0.0836 0.3291 -0.1498 0.081 Uiso 1 1 calc R
C11 C 0.2333(3) 0.5589(3) 0.3329(2) 0.0302(7) Uani 1 1 d .
C12 C 0.3468(3) 0.6469(3) 0.3083(2) 0.0358(7) Uani 1 1 d .
H12 H 0.4086 0.7311 0.3471 0.043 Uiso 1 1 calc R
C13 C 0.3500(3) 0.5866(3) 0.2173(2) 0.0330(7) Uani 1 1 d .
C14 C 0.1802(3) 0.5793(3) 0.4225(2) 0.0363(7) Uani 1 1 d .
H14A H 0.1135 0.6111 0.4082 0.054 Uiso 1 1 calc R
H14B H 0.2604 0.6397 0.4810 0.054 Uiso 1 1 calc R
H14C H 0.1321 0.5006 0.4365 0.054 Uiso 1 1 calc R
C15 C 0.4497(3) 0.6351(3) 0.1556(3) 0.0445(8) Uani 1 1 d .
H15A H 0.5094 0.5950 0.1545 0.067 Uiso 1 1 calc R
H15B H 0.5098 0.7250 0.1856 0.067 Uiso 1 1 calc R
H15C H 0.3944 0.6167 0.0869 0.067 Uiso 1 1 calc R
C16 C -0.1093(3) 0.3414(3) 0.2867(2) 0.0265(6) Uani 1 1 d .
H16 H -0.1315 0.3261 0.3461 0.032 Uiso 1 1 calc R
C17 C -0.2215(4) 0.4705(3) 0.3051(3) 0.0448(9) Uani 1 1 d .
H17A H -0.1611 0.5617 0.3288 0.054 Uiso 1 1 calc R
H17B H -0.2340 0.4419 0.3646 0.054 Uiso 1 1 calc R
C18 C -0.3618(5) 0.4375(5) 0.2391(3) 0.0731(14) Uani 1 1 d .
H18A H -0.3501 0.4598 0.1777 0.110 Uiso 1 1 calc R
H18B H -0.4031 0.4828 0.2745 0.110 Uiso 1 1 calc R
H18C H -0.4249 0.3481 0.2215 0.110 Uiso 1 1 calc R
C19 C 0.0482(3) 0.2432(3) 0.3683(2) 0.0267(6) Uani 1 1 d .
C20 C -0.0441(3) 0.1817(3) 0.4167(2) 0.0288(6) Uani 1 1 d .
C21 C -0.2025(3) 0.1203(3) 0.3756(2) 0.0303(7) Uani 1 1 d .
C22 C -0.2922(3) 0.1073(3) 0.4386(3) 0.0371(7) Uani 1 1 d .
H22 H -0.2524 0.1329 0.5093 0.045 Uiso 1 1 calc R
C23 C -0.4384(4) 0.0571(3) 0.3980(3) 0.0482(9) Uani 1 1 d .
H23 H -0.4962 0.0523 0.4416 0.058 Uiso 1 1 calc R
C24 C -0.5000(4) 0.0144(4) 0.2954(3) 0.0510(9) Uani 1 1 d .
H24 H -0.5994 -0.0193 0.2686 0.061 Uiso 1 1 calc R
C25 C -0.4153(3) 0.0212(3) 0.2320(3) 0.0417(8) Uani 1 1 d .
H25 H -0.4587 -0.0114 0.1615 0.050 Uiso 1 1 calc R
C26 C -0.2663(3) 0.0752(3) 0.2690(2) 0.0307(6) Uani 1 1 d .
C27 C -0.1757(3) 0.0862(3) 0.1985(2) 0.0308(7) Uani 1 1 d .
H27A H -0.2363 0.0597 0.1290 0.037 Uiso 1 1 calc R
H27B H -0.1359 0.0290 0.2018 0.037 Uiso 1 1 calc R
C28 C 0.2050(3) 0.3084(3) 0.4236(2) 0.0294(6) Uani 1 1 d .
C29 C 0.4295(3) 0.3221(4) 0.4242(3) 0.0606(11) Uani 1 1 d .
H29A H 0.4733 0.4102 0.4289 0.091 Uiso 1 1 calc R
H29B H 0.4713 0.2815 0.3843 0.091 Uiso 1 1 calc R
H29C H 0.4460 0.3138 0.4917 0.091 Uiso 1 1 calc R
C30 C 0.0149(3) 0.1810(3) 0.5212(2) 0.0331(7) Uani 1 1 d .
C31 C 0.1976(4) 0.1606(4) 0.6207(3) 0.0546(10) Uani 1 1 d .
H31A H 0.2484 0.2491 0.6589 0.082 Uiso 1 1 calc R
H31B H 0.2660 0.1306 0.6137 0.082 Uiso 1 1 calc R
H31C H 0.1344 0.1142 0.6562 0.082 Uiso 1 1 calc R
B1 B 0.1820(4) 0.3639(3) 0.0852(3) 0.0331(8) Uani 1 1 d .
H1 H 0.2401 0.3933 0.0393 0.040 Uiso 1 1 calc R

loop_
_atom_site_aniso_label
_atom_site_aniso_U_11
_atom_site_aniso_U_22
_atom_site_aniso_U_33
_atom_site_aniso_U_23
_atom_site_aniso_U_13
_atom_site_aniso_U_12
Ir1 0.02808(6) 0.02363(6) 0.02232(6) 0.00769(4) 0.00888(4) 0.01430(5)
O1 0.0512(13) 0.0415(12) 0.0299(12) 0.0148(10) 0.0172(10) 0.0344(12)
O2 0.0328(11) 0.0312(11) 0.0346(12) 0.0040(10) 0.0050(9) 0.0101(10)
O3 0.0293(11) 0.0447(13) 0.0395(13) 0.0033(10) 0.0054(9) 0.0192(11)
O4 0.0615(16) 0.0623(16) 0.0296(13) 0.0150(12) 0.0135(11) 0.0327(14)
O5 0.0436(13) 0.0328(12) 0.0404(13) 0.0157(10) 0.0051(10) 0.0190(11)
N1 0.0335(13) 0.0283(13) 0.0325(14) 0.0104(11) 0.0110(11) 0.0180(12)
N2 0.0330(14) 0.0324(13) 0.0309(14) 0.0092(11) 0.0142(11) 0.0188(12)
N3 0.0336(13) 0.0335(13) 0.0253(13) 0.0099(11) 0.0105(11) 0.0196(12)
N4 0.0354(14) 0.0349(13) 0.0252(13) 0.0121(11) 0.0145(11) 0.0202(12)
N5 0.0299(13) 0.0265(12) 0.0279(13) 0.0113(10) 0.0121(10) 0.0132(11)
N6 0.0311(13) 0.0312(13) 0.0327(14) 0.0136(11) 0.0136(11) 0.0159(12)
C1 0.0345(16) 0.0300(16) 0.0410(18) 0.0050(14) 0.0055(14) 0.0192(15)
C2 0.0368(17) 0.0377(17) 0.0431(19) 0.0057(15) 0.0113(14) 0.0242(16)
C3 0.0298(16) 0.0371(17) 0.0364(18) 0.0004(14) 0.0079(13) 0.0188(15)
C4 0.0454(19) 0.0367(18) 0.059(2) 0.0202(16) 0.0186(17) 0.0254(17)
C5 0.0397(18) 0.051(2) 0.046(2) 0.0072(17) 0.0202(15) 0.0236(17)
C6 0.0363(16) 0.0342(16) 0.0277(16) 0.0065(13) 0.0070(12) 0.0206(15)
C7 0.0474(19) 0.0432(18) 0.0292(17) 0.0138(14) 0.0077(14) 0.0268(17)
C8 0.052(2) 0.0396(17) 0.0287(16) 0.0155(14) 0.0131(14) 0.0282(17)
C9 0.0365(18) 0.054(2) 0.0386(19) 0.0131(16) 0.0064(14) 0.0217(17)
C10 0.071(3) 0.070(3) 0.035(2) 0.0306(19) 0.0233(18) 0.037(2)
C11 0.0372(17) 0.0273(15) 0.0283(16) 0.0103(12) 0.0074(13) 0.0174(14)
C12 0.0358(17) 0.0278(15) 0.0384(18) 0.0122(13) 0.0064(14) 0.0114(15)
C13 0.0287(16) 0.0343(16) 0.0405(18) 0.0209(14) 0.0122(13) 0.0141(14)
C14 0.0448(18) 0.0280(15) 0.0316(17) 0.0058(13) 0.0091(14) 0.0157(15)
C15 0.0383(18) 0.0454(19) 0.056(2) 0.0270(17) 0.0208(16) 0.0180(17)
C16 0.0294(15) 0.0231(14) 0.0265(15) 0.0101(12) 0.0099(12) 0.0104(13)
C17 0.063(2) 0.053(2) 0.0413(19) 0.0156(16) 0.0233(17) 0.044(2)
C18 0.066(3) 0.109(4) 0.066(3) 0.017(3) 0.023(2) 0.063(3)
C19 0.0307(15) 0.0241(14) 0.0260(15) 0.0065(12) 0.0063(12) 0.0149(13)
C20 0.0384(16) 0.0242(14) 0.0274(15) 0.0096(12) 0.0087(13) 0.0178(14)
C21 0.0337(16) 0.0232(14) 0.0354(17) 0.0111(12) 0.0100(13) 0.0140(13)
C22 0.0444(19) 0.0353(17) 0.0388(18) 0.0187(14) 0.0195(15) 0.0195(16)
C23 0.044(2) 0.052(2) 0.058(2) 0.0248(18) 0.0283(18) 0.0230(18)
C24 0.0344(18) 0.059(2) 0.058(2) 0.0231(19) 0.0178(17) 0.0178(18)
C25 0.0363(18) 0.0386(18) 0.043(2) 0.0122(15) 0.0087(15) 0.0128(16)
C26 0.0357(16) 0.0215(14) 0.0356(17) 0.0117(12) 0.0122(13) 0.0124(13)
C27 0.0357(16) 0.0259(15) 0.0301(16) 0.0073(12) 0.0093(13) 0.0149(14)
C28 0.0355(16) 0.0258(14) 0.0296(17) 0.0129(13) 0.0095(13) 0.0152(14)
C29 0.0311(18) 0.074(3) 0.065(3) 0.001(2) 0.0080(17) 0.026(2)
C30 0.0383(17) 0.0255(15) 0.0308(18) 0.0107(13) 0.0069(13) 0.0116(15)
C31 0.061(2) 0.052(2) 0.048(2) 0.0243(18) -0.0021(18) 0.027(2)
B1 0.0351(19) 0.0368(19) 0.0322(19) 0.0132(15) 0.0158(15) 0.0181(17)

loop_
_atom_type_symbol
_atom_type_description
_atom_type_scat_dispersion_real
_atom_type_scat_dispersion_imag
_atom_type_scat_source
C C 0.0033 0.0016 'International Tables Vol C Tables 4.2.6.8 and 6.1.1.4'
H H 0.0000 0.0000 'International Tables Vol C Tables 4.2.6.8 and 6.1.1.4'
B B 0.0013 0.0007 'International Tables Vol C Tables 4.2.6.8 and 6.1.1.4'
N N 0.0061 0.0033 'International Tables Vol C Tables 4.2.6.8 and 6.1.1.4'
O O 0.0106 0.0060 'International Tables Vol C Tables 4.2.6.8 and 6.1.1.4'
Ir Ir -1.4442 7.9887 'International Tables Vol C Tables 4.2.6.8 and 6.1.1.4'

loop_
_geom_angle_atom_site_label_1
_geom_angle_atom_site_label_2
_geom_angle_atom_site_label_3
_geom_angle
C16 Ir1 C19 87.60(11)
C16 Ir1 C27 92.91(11)
C19 Ir1 C27 83.04(11)
C16 Ir1 N3 93.44(10)
C19 Ir1 N3 176.57(10)
C27 Ir1 N3 93.64(11)
C16 Ir1 N5 90.69(10)
C19 Ir1 N5 97.31(10)
C27 Ir1 N5 176.39(9)
N3 Ir1 N5 85.95(9)
C16 Ir1 N1 177.35(11)
C19 Ir1 N1 94.26(9)
C27 Ir1 N1 89.19(10)
N3 Ir1 N1 84.81(8)
N5 Ir1 N1 87.21(9)
C16 O1 C17 119.7(3)
C28 O3 C29 115.9(2)
C30 O5 C31 115.2(3)
C1 N1 N2 106.5(2)
C1 N1 Ir1 137.9(2)
N2 N1 Ir1 115.38(15)
C3 N2 N1 110.4(2)
C3 N2 B1 127.7(3)
N1 N2 B1 121.9(2)
C6 N3 N4 106.6(2)
C6 N3 Ir1 134.9(2)
N4 N3 Ir1 118.55(16)
C8 N4 N3 109.8(2)
C8 N4 B1 130.3(3)
N3 N4 B1 119.3(2)
C11 N5 N6 106.5(2)
C11 N5 Ir1 135.3(2)
N6 N5 Ir1 118.04(17)
C13 N6 N5 109.5(2)
C13 N6 B1 130.8(3)
N5 N6 B1 118.9(3)
N1 C1 C2 108.9(3)
N1 C1 C4 125.1(3)
C2 C1 C4 126.0(3)
C3 C2 C1 107.4(2)
C3 C2 H2 126.3
C1 C2 H2 126.3
N2 C3 C2 106.8(3)
N2 C3 C5 122.7(3)
C2 C3 C5 130.5(3)
C1 C4 H4A 109.5
C1 C4 H4B 109.5
H4A C4 H4B 109.5
C1 C4 H4C 109.5
H4A C4 H4C 109.5
H4B C4 H4C 109.5
C3 C5 H5A 109.5
C3 C5 H5B 109.5
H5A C5 H5B 109.5
C3 C5 H5C 109.5
H5A C5 H5C 109.5
H5B C5 H5C 109.5
N3 C6 C7 109.3(3)
N3 C6 C9 123.2(3)
C7 C6 C9 127.6(3)
C8 C7 C6 107.3(3)
C8 C7 H7 126.4
C6 C7 H7 126.4
N4 C8 C7 107.1(3)
N4 C8 C10 123.7(3)
C7 C8 C10 129.3(3)
C6 C9 H9A 109.5
C6 C9 H9B 109.5
H9A C9 H9B 109.5
C6 C9 H9C 109.5
H9A C9 H9C 109.5
H9B C9 H9C 109.5
C8 C10 H10A 109.5
C8 C10 H10B 109.5
H10A C10 H10B 109.5
C8 C10 H10C 109.5
H10A C10 H10C 109.5
H10B C10 H10C 109.5
N5 C11 C12 109.3(3)
N5 C11 C14 122.9(3)
C12 C11 C14 127.9(3)
C13 C12 C11 106.5(3)
C13 C12 H12 126.7
C11 C12 H12 126.7
N6 C13 C12 108.1(3)
N6 C13 C15 122.3(3)
C12 C13 C15 129.5(3)
C11 C14 H14A 109.5
C11 C14 H14B 109.5
H14A C14 H14B 109.5
C11 C14 H14C 109.5
H14A C14 H14C 109.5
H14B C14 H14C 109.5
C13 C15 H15A 109.5
C13 C15 H15B 109.5
H15A C15 H15B 109.5
C13 C15 H15C 109.5
H15A C15 H15C 109.5
H15B C15 H15C 109.5
O1 C16 Ir1 125.6(2)
O1 C16 H16 117.2
Ir1 C16 H16 117.2
O1 C17 C18 110.5(3)
O1 C17 H17A 109.5
C18 C17 H17A 109.5
O1 C17 H17B 109.5
C18 C17 H17B 109.5
H17A C17 H17B 108.1
C17 C18 H18A 109.5
C17 C18 H18B 109.5
H18A C18 H18B 109.5
C17 C18 H18C 109.5
H18A C18 H18C 109.5
H18B C18 H18C 109.5
C20 C19 C28 117.4(3)
C20 C19 Ir1 125.3(2)
C28 C19 Ir1 117.1(2)
C19 C20 C21 124.0(3)
C19 C20 C30 118.8(3)
C21 C20 C30 117.1(3)
C22 C21 C26 118.3(3)
C22 C21 C20 122.3(3)
C26 C21 C20 119.4(3)
C23 C22 C21 120.9(3)
C23 C22 H22 119.6
C21 C22 H22 119.6
C24 C23 C22 120.9(3)
C24 C23 H23 119.6
C22 C23 H23 119.6
C23 C24 C25 119.4(3)
C23 C24 H24 120.3
C25 C24 H24 120.3
C24 C25 C26 122.0(3)
C24 C25 H25 119.0
C26 C25 H25 119.0
C25 C26 C21 118.4(3)
C25 C26 C27 121.1(3)
C21 C26 C27 120.4(3)
C26 C27 Ir1 113.55(19)
C26 C27 H27A 108.9
Ir1 C27 H27A 108.9
C26 C27 H27B 108.9
Ir1 C27 H27B 108.9
H27A C27 H27B 107.7
O2 C28 O3 122.9(3)
O2 C28 C19 124.6(2)
O3 C28 C19 112.6(2)
O3 C29 H29A 109.5
O3 C29 H29B 109.5
H29A C29 H29B 109.5
O3 C29 H29C 109.5
H29A C29 H29C 109.5
H29B C29 H29C 109.5
O4 C30 O5 122.8(3)
O4 C30 C20 126.7(3)
O5 C30 C20 110.4(3)
O5 C31 H31A 109.5
O5 C31 H31B 109.5
H31A C31 H31B 109.5
O5 C31 H31C 109.5
H31A C31 H31C 109.5
H31B C31 H31C 109.5
N6 B1 N2 110.5(3)
N6 B1 N4 109.8(2)
N2 B1 N4 107.6(3)
N6 B1 H1 109.6
N2 B1 H1 109.6
N4 B1 H1 109.6

loop_
_geom_bond_atom_site_label_1
_geom_bond_atom_site_label_2
_geom_bond_distance
Ir1 C16 1.880(3)
Ir1 C19 2.041(3)
Ir1 C27 2.080(3)
Ir1 N3 2.128(2)
Ir1 N5 2.155(2)
Ir1 N1 2.193(2)
O1 C16 1.299(3)
O1 C17 1.464(3)
O2 C28 1.207(4)
O3 C28 1.330(3)
O3 C29 1.448(4)
O4 C30 1.195(4)
O5 C30 1.351(4)
O5 C31 1.437(4)
N1 C1 1.346(4)
N1 N2 1.364(4)
N2 C3 1.355(3)
N2 B1 1.536(4)
N3 C6 1.350(3)
N3 N4 1.370(3)
N4 C8 1.358(4)
N4 B1 1.544(4)
N5 C11 1.338(4)
N5 N6 1.383(3)
N6 C13 1.348(4)
N6 B1 1.532(4)
C1 C2 1.389(5)
C1 C4 1.490(5)
C2 C3 1.364(5)
C2 H2 0.9400
C3 C5 1.479(5)
C4 H4A 0.9700
C4 H4B 0.9700
C4 H4C 0.9700
C5 H5A 0.9700
C5 H5B 0.9700
C5 H5C 0.9700
C6 C7 1.380(4)
C6 C9 1.486(4)
C7 C8 1.372(5)
C7 H7 0.9400
C8 C10 1.479(5)
C9 H9A 0.9700
C9 H9B 0.9700
C9 H9C 0.9700
C10 H10A 0.9700
C10 H10B 0.9700
C10 H10C 0.9700
C11 C12 1.401(4)
C11 C14 1.492(4)
C12 C13 1.361(4)
C12 H12 0.9400
C13 C15 1.500(5)
C14 H14A 0.9700
C14 H14B 0.9700
C14 H14C 0.9700
C15 H15A 0.9700
C15 H15B 0.9700
C15 H15C 0.9700
C16 H16 0.9400
C17 C18 1.471(5)
C17 H17A 0.9800
C17 H17B 0.9800
C18 H18A 0.9700
C18 H18B 0.9700
C18 H18C 0.9700
C19 C20 1.352(4)
C19 C28 1.500(4)
C20 C21 1.486(4)
C20 C30 1.502(4)
C21 C22 1.403(4)
C21 C26 1.419(4)
C22 C23 1.384(5)
C22 H22 0.9400
C23 C24 1.366(5)
C23 H23 0.9400
C24 C25 1.372(5)
C24 H24 0.9400
C25 C26 1.400(4)
C25 H25 0.9400
C26 C27 1.493(4)
C27 H27A 0.9800
C27 H27B 0.9800
C29 H29A 0.9700
C29 H29B 0.9700
C29 H29C 0.9700
C31 H31A 0.9700
C31 H31B 0.9700
C31 H31C 0.9700
B1 H1 0.9900

loop_
_geom_torsion_atom_site_label_1
_geom_torsion_atom_site_label_2
_geom_torsion_atom_site_label_3
_geom_torsion_atom_site_label_4
_geom_torsion
C19 Ir1 N1 C1 43.9(3)
C27 Ir1 N1 C1 -39.0(3)
N3 Ir1 N1 C1 -132.7(3)
N5 Ir1 N1 C1 141.1(3)
C19 Ir1 N1 N2 -141.6(2)
C27 Ir1 N1 N2 135.5(2)
N3 Ir1 N1 N2 41.7(2)
N5 Ir1 N1 N2 -44.45(19)
C1 N1 N2 C3 0.9(3)
Ir1 N1 N2 C3 -175.28(18)
C1 N1 N2 B1 -178.5(3)
Ir1 N1 N2 B1 5.3(3)
C16 Ir1 N3 C6 -50.6(3)
C27 Ir1 N3 C6 42.5(3)
N5 Ir1 N3 C6 -141.0(3)
N1 Ir1 N3 C6 131.4(3)
C16 Ir1 N3 N4 129.39(19)
C27 Ir1 N3 N4 -137.47(18)
N5 Ir1 N3 N4 38.94(18)
N1 Ir1 N3 N4 -48.62(18)
C6 N3 N4 C8 -0.2(3)
Ir1 N3 N4 C8 179.76(18)
C6 N3 N4 B1 -172.9(2)
Ir1 N3 N4 B1 7.1(3)
C16 Ir1 N5 C11 35.0(3)
C19 Ir1 N5 C11 -52.7(3)
N3 Ir1 N5 C11 128.4(3)
N1 Ir1 N5 C11 -146.6(3)
C16 Ir1 N5 N6 -140.19(18)
C19 Ir1 N5 N6 132.15(17)
N3 Ir1 N5 N6 -46.79(17)
N1 Ir1 N5 N6 38.20(17)
C11 N5 N6 C13 1.6(3)
Ir1 N5 N6 C13 178.04(16)
C11 N5 N6 B1 -169.1(2)
Ir1 N5 N6 B1 7.3(3)
N2 N1 C1 C2 -0.8(3)
Ir1 N1 C1 C2 174.0(2)
N2 N1 C1 C4 178.1(3)
Ir1 N1 C1 C4 -7.2(5)
N1 C1 C2 C3 0.5(4)
C4 C1 C2 C3 -178.4(3)
N1 N2 C3 C2 -0.6(3)
B1 N2 C3 C2 178.8(3)
N1 N2 C3 C5 179.8(3)
B1 N2 C3 C5 -0.9(5)
C1 C2 C3 N2 0.1(3)
C1 C2 C3 C5 179.7(3)
N4 N3 C6 C7 0.6(3)
Ir1 N3 C6 C7 -179.4(2)
N4 N3 C6 C9 -178.6(3)
Ir1 N3 C6 C9 1.4(4)
N3 C6 C7 C8 -0.7(3)
C9 C6 C7 C8 178.4(3)
N3 N4 C8 C7 -0.2(3)
B1 N4 C8 C7 171.4(3)
N3 N4 C8 C10 179.5(3)
B1 N4 C8 C10 -8.9(5)
C6 C7 C8 N4 0.5(3)
C6 C7 C8 C10 -179.1(3)
N6 N5 C11 C12 -1.7(3)
Ir1 N5 C11 C12 -177.27(18)
N6 N5 C11 C14 176.5(2)
Ir1 N5 C11 C14 0.9(4)
N5 C11 C12 C13 1.3(3)
C14 C11 C12 C13 -176.8(3)
N5 N6 C13 C12 -0.8(3)
B1 N6 C13 C12 168.4(3)
N5 N6 C13 C15 178.6(2)
B1 N6 C13 C15 -12.1(4)
C11 C12 C13 N6 -0.3(3)
C11 C12 C13 C15 -179.6(3)
C17 O1 C16 Ir1 -176.4(2)
C19 Ir1 C16 O1 161.8(2)
C27 Ir1 C16 O1 -115.3(2)
N3 Ir1 C16 O1 -21.5(2)
N5 Ir1 C16 O1 64.5(2)
C16 O1 C17 C18 -124.5(4)
C16 Ir1 C19 C20 56.4(2)
C27 Ir1 C19 C20 -36.8(2)
N5 Ir1 C19 C20 146.8(2)
N1 Ir1 C19 C20 -125.4(2)
C16 Ir1 C19 C28 -118.3(2)
C27 Ir1 C19 C28 148.4(2)
N5 Ir1 C19 C28 -27.95(19)
N1 Ir1 C19 C28 59.77(19)
C28 C19 C20 C21 175.5(2)
Ir1 C19 C20 C21 0.7(4)
C28 C19 C20 C30 -0.7(4)
Ir1 C19 C20 C30 -175.46(19)
C19 C20 C21 C22 -151.0(3)
C30 C20 C21 C22 25.2(4)
C19 C20 C21 C26 27.8(4)
C30 C20 C21 C26 -156.0(2)
C26 C21 C22 C23 -3.0(4)
C20 C21 C22 C23 175.7(3)
C21 C22 C23 C24 2.6(5)
C22 C23 C24 C25 0.2(5)
C23 C24 C25 C26 -2.5(5)
C24 C25 C26 C21 2.0(5)
C24 C25 C26 C27 -177.5(3)
C22 C21 C26 C25 0.8(4)
C20 C21 C26 C25 -178.0(3)
C22 C21 C26 C27 -179.7(2)
C20 C21 C26 C27 1.5(4)
C25 C26 C27 Ir1 127.7(2)
C21 C26 C27 Ir1 -51.8(3)
C16 Ir1 C27 C26 -28.8(2)
C19 Ir1 C27 C26 58.43(19)
N3 Ir1 C27 C26 -122.43(19)
N1 Ir1 C27 C26 152.8(2)
C29 O3 C28 O2 1.4(5)
C29 O3 C28 C19 179.6(3)
C20 C19 C28 O2 -63.3(4)
Ir1 C19 C28 O2 111.9(3)
C20 C19 C28 O3 118.5(3)
Ir1 C19 C28 O3 -66.3(3)
C31 O5 C30 O4 -9.4(4)
C31 O5 C30 C20 168.8(3)
C19 C20 C30 O4 125.9(3)
C21 C20 C30 O4 -50.5(4)
C19 C20 C30 O5 -52.1(3)
C21 C20 C30 O5 131.4(2)
C13 N6 B1 N2 127.7(3)
N5 N6 B1 N2 -63.9(3)
C13 N6 B1 N4 -113.7(3)
N5 N6 B1 N4 54.7(3)
C3 N2 B1 N6 -123.0(3)
N1 N2 B1 N6 56.2(4)
C3 N2 B1 N4 117.0(3)
N1 N2 B1 N4 -63.7(4)
C8 N4 B1 N6 124.6(3)
N3 N4 B1 N6 -64.5(3)
C8 N4 B1 N2 -115.0(3)
N3 N4 B1 N2 55.9(3)
